data_4508038
loop_
_publ_author_name
'Bhattacharya, Suman'
'Saraswatula, Viswanadha G.'
'Saha, Binoy K.'

_publ_section_title
;
 Thermal Expansion in Alkane Diacids---Another Property Showing
 Alternation in an Odd--Even Series
;
_journal_issue 8
_journal_name_full 'Crystal Growth &amp; Design'
_journal_page_first 3651
_journal_paper_doi 10.1021/cg400668w
_journal_volume 13
_journal_year 2013
_chemical_formula_moiety 'C10 H18 O4'
_chemical_formula_sum 'C10 H18 O4'
_chemical_formula_weight 202.24
_chemical_name_common C10-298
_chemical_name_systematic '1,10-Decanedioic acid'
_space_group_crystal_system monoclinic
_space_group_IT_number 14
_space_group_name_Hall '-P 2ybc'
_space_group_name_H-M_alt 'P 1 21/c 1'
_symmetry_space_group_name_Hall '-P 2ybc'
_symmetry_space_group_name_H-M 'P 1 21/c 1'
_atom_sites_solution_hydrogens geom
_atom_sites_solution_primary direct
_atom_sites_solution_secondary difmap
_audit_creation_date 2012-11-27
_audit_creation_method
;
  Olex2 1.2-ac2
  (compiled 2012.03.27 svn.r2268, GUI svn.r4156)
;
_cell_angle_alpha 90.00
_cell_angle_beta 133.14(4)
_cell_angle_gamma 90.00
_cell_formula_units_Z 2
_cell_length_a 15.056(4)
_cell_length_b 4.9866(5)
_cell_length_c 10.144(3)
_cell_measurement_reflns_used 647
_cell_measurement_temperature 298(2)
_cell_measurement_theta_max 28.9923
_cell_measurement_theta_min 4.0783
_cell_volume 555.7(4)
_computing_cell_refinement
;
CrysAlisPro, Agilent Technologies,
Version 1.171.36.21 (release 14-08-2012 CrysAlis171 .NET)
(compiled Sep 14 2012,17:21:16)
;
_computing_data_collection
;
CrysAlisPro, Agilent Technologies,
Version 1.171.36.21 (release 14-08-2012 CrysAlis171 .NET)
(compiled Sep 14 2012,17:21:16)
;
_computing_data_reduction
;
CrysAlisPro, Agilent Technologies,
Version 1.171.36.21 (release 14-08-2012 CrysAlis171 .NET)
(compiled Sep 14 2012,17:21:16)
;
_computing_molecular_graphics
;
O. V. Dolomanov, L. J. Bourhis, R. J. Gildea, J. A. K. Howard and H. Puschmann,
OLEX2: a complete structure solution, refinement and analysis program.
J. Appl. Cryst. (2009). 42, 339-341.
;
_computing_publication_material
;
O. V. Dolomanov, L. J. Bourhis, R. J. Gildea, J. A. K. Howard and H. Puschmann,
OLEX2: a complete structure solution, refinement and analysis program.
J. Appl. Cryst. (2009). 42, 339-341.
;
_computing_structure_refinement
;
SHELXL, G.M. Sheldrick, Acta Cryst.
(2008). A64, 112-122
;
_computing_structure_solution
;
SHELXS, G.M. Sheldrick, Acta Cryst.
(2008). A64, 112-122
;
_diffrn_ambient_temperature 298(2)
_diffrn_detector_area_resol_mean 15.9821
_diffrn_measured_fraction_theta_full 0.9867
_diffrn_measured_fraction_theta_max 0.8740
_diffrn_measurement_details
;
  1 omega   23.00   53.00   1.0000    7.0100
omega____ theta____ kappa____ phi______ frames
    -      -17.4178    0.0000  120.0000 30

  2 omega  -47.00  -21.00   1.0000    7.0100
omega____ theta____ kappa____ phi______ frames
    -      -17.4178    0.0000  120.0000 26

  3 omega  -80.00   -2.00   1.0000    7.0100
omega____ theta____ kappa____ phi______ frames
    -      -17.4178  -57.0000  120.0000 78

  4 omega  -34.00   25.00   1.0000    7.0100
omega____ theta____ kappa____ phi______ frames
    -      -17.4178   57.0000   90.0000 59

  5 omega   35.00   61.00   1.0000    7.0100
omega____ theta____ kappa____ phi______ frames
    -       19.1366  178.0000   60.0000 26

  6 omega  -90.00  -34.00   1.0000    7.0100
omega____ theta____ kappa____ phi______ frames
    -      -17.4178  -19.0000  -60.0000 56
;
_diffrn_measurement_device_type 'Xcalibur, Eos'
_diffrn_measurement_method '\w scans'
_diffrn_orient_matrix_UB_11 0.0629922000
_diffrn_orient_matrix_UB_12 -0.0309710000
_diffrn_orient_matrix_UB_13 0.0627121000
_diffrn_orient_matrix_UB_21 0.0006965000
_diffrn_orient_matrix_UB_22 0.0177715000
_diffrn_orient_matrix_UB_23 -0.0686647000
_diffrn_orient_matrix_UB_31 0.0140831000
_diffrn_orient_matrix_UB_32 0.1376988000
_diffrn_orient_matrix_UB_33 0.0230193000
_diffrn_radiation_monochromator graphite
_diffrn_radiation_type 'Mo K\a'
_diffrn_radiation_wavelength 0.7107
_diffrn_reflns_av_R_equivalents 0.0206
_diffrn_reflns_av_unetI/netI 0.0296
_diffrn_reflns_limit_h_max 19
_diffrn_reflns_limit_h_min -16
_diffrn_reflns_limit_k_max 6
_diffrn_reflns_limit_k_min -6
_diffrn_reflns_limit_l_max 12
_diffrn_reflns_limit_l_min -13
_diffrn_reflns_number 2843
_diffrn_reflns_theta_full 25.00
_diffrn_reflns_theta_max 29.06
_diffrn_reflns_theta_min 4.49
_diffrn_source 'Enhance (Mo) X-ray Source'
_exptl_absorpt_coefficient_mu 0.092
_exptl_absorpt_correction_T_max 1.00000
_exptl_absorpt_correction_T_min 0.94427
_exptl_absorpt_correction_type multi-scan
_exptl_absorpt_process_details
;
CrysAlisPro, Agilent Technologies,
Version 1.171.36.21 (release 14-08-2012 CrysAlis171 .NET)
(compiled Sep 14 2012,17:21:16)
Empirical absorption correction using spherical harmonics,
 implemented in SCALE3 ABSPACK scaling algorithm.
;
_exptl_crystal_colour colorless
_exptl_crystal_density_diffrn 1.209
_exptl_crystal_density_method 'not measured'
_exptl_crystal_description block
_exptl_crystal_F_000 220
_exptl_crystal_size_max 0.44
_exptl_crystal_size_mid 0.38
_exptl_crystal_size_min 0.14
_refine_diff_density_max 0.242
_refine_diff_density_min -0.193
_refine_diff_density_rms 0.038
_refine_ls_extinction_method none
_refine_ls_goodness_of_fit_ref 1.040
_refine_ls_hydrogen_treatment mixed
_refine_ls_matrix_type full
_refine_ls_number_parameters 68
_refine_ls_number_reflns 1279
_refine_ls_number_restraints 0
_refine_ls_restrained_S_all 1.040
_refine_ls_R_factor_all 0.0856
_refine_ls_R_factor_gt 0.0529
_refine_ls_shift/su_max 0.000
_refine_ls_shift/su_mean 0.000
_refine_ls_structure_factor_coef Fsqd
_refine_ls_weighting_details 'calc w=1/[\s^2^(Fo^2^)+(0.0632P)^2^+0.1274P] where P=(Fo^2^+2Fc^2^)/3'
_refine_ls_weighting_scheme calc
_refine_ls_wR_factor_gt 0.1331
_refine_ls_wR_factor_ref 0.1516
_reflns_number_gt 838
_reflns_number_total 1279
_reflns_threshold_expression >2sigma(I)
_cod_data_source_file cg400668w_si_002.cif
_cod_data_source_block C10-298
_cod_database_code 4508038

loop_
_space_group_symop_id
_space_group_symop_operation_xyz
1 'x, y, z'
2 '-x, y+1/2, -z+1/2'
3 '-x, -y, -z'
4 'x, -y-1/2, z-1/2'

loop_
_atom_site_label
_atom_site_type_symbol
_atom_site_fract_x
_atom_site_fract_y
_atom_site_fract_z
_atom_site_U_iso_or_equiv
_atom_site_adp_type
_atom_site_occupancy
_atom_site_symmetry_multiplicity
_atom_site_calc_flag
_atom_site_refinement_flags
C1 C 0.39411(16) 0.6079(4) 0.0346(3) 0.0446(5) Uani 1 1 d .
O1 O 0.37089(12) 0.4046(3) -0.0529(2) 0.0614(5) Uani 1 1 d .
O2 O 0.48725(13) 0.7598(3) 0.1042(2) 0.0647(5) Uani 1 1 d .
C3 C 0.21338(16) 0.5185(4) 0.0013(3) 0.0497(5) Uani 1 1 d .
H3A H 0.1600 0.4962 -0.1283 0.060 Uiso 1 1 calc R
H3B H 0.2459 0.3435 0.0567 0.060 Uiso 1 1 calc R
C5 C 0.03647(19) 0.4497(4) -0.0203(3) 0.0590(6) Uani 1 1 d .
H5A H 0.0684 0.2743 0.0347 0.071 Uiso 1 1 calc R
H5B H -0.0181 0.4262 -0.1500 0.071 Uiso 1 1 calc R
C2 C 0.31712(17) 0.7008(4) 0.0684(3) 0.0534(6) Uani 1 1 d .
H2A H 0.2837 0.8749 0.0121 0.064 Uiso 1 1 calc R
H2B H 0.3690 0.7248 0.1975 0.064 Uiso 1 1 calc R
C4 C 0.13997(18) 0.6215(4) 0.0413(3) 0.0595(6) Uani 1 1 d .
H4A H 0.1944 0.6461 0.1708 0.071 Uiso 1 1 calc R
H4B H 0.1080 0.7965 -0.0145 0.071 Uiso 1 1 calc R
H2 H 0.540(3) 0.690(7) 0.085(4) 0.132(11) Uiso 1 1 d .

loop_
_atom_site_aniso_label
_atom_site_aniso_U_11
_atom_site_aniso_U_22
_atom_site_aniso_U_33
_atom_site_aniso_U_23
_atom_site_aniso_U_13
_atom_site_aniso_U_12
C1 0.0406(9) 0.0503(11) 0.0520(11) 0.0016(9) 0.0352(8) 0.0029(8)
O1 0.0550(8) 0.0685(10) 0.0809(10) -0.0208(8) 0.0544(8) -0.0084(7)
O2 0.0599(8) 0.0675(10) 0.0935(12) -0.0205(8) 0.0628(9) -0.0144(7)
C3 0.0442(10) 0.0551(11) 0.0644(13) -0.0046(9) 0.0428(10) 0.0011(8)
C5 0.0541(11) 0.0623(12) 0.0835(14) -0.0156(11) 0.0559(11) -0.0068(10)
C2 0.0517(10) 0.0565(12) 0.0718(13) -0.0086(10) 0.0499(10) -0.0014(9)
C4 0.0559(11) 0.0641(13) 0.0829(15) -0.0163(11) 0.0570(12) -0.0080(10)

loop_
_atom_type_symbol
_atom_type_description
_atom_type_scat_dispersion_real
_atom_type_scat_dispersion_imag
_atom_type_scat_source
C C 0.0033 0.0016 'International Tables Vol C Tables 4.2.6.8 and 6.1.1.4'
H H 0.0000 0.0000 'International Tables Vol C Tables 4.2.6.8 and 6.1.1.4'
O O 0.0106 0.0060 'International Tables Vol C Tables 4.2.6.8 and 6.1.1.4'

loop_
_geom_angle_atom_site_label_1
_geom_angle_atom_site_label_2
_geom_angle_atom_site_label_3
_geom_angle
_geom_angle_site_symmetry_1
_geom_angle_site_symmetry_3
O1 C1 O2 122.82(16) . .
O1 C1 C2 122.68(16) . .
O2 C1 C2 114.50(17) . .
C1 O2 H2 113.4(18) . .
H3A C3 H3B 107.7 . .
C2 C3 H3A 108.9 . .
C2 C3 H3B 108.9 . .
C4 C3 H3A 108.9 . .
C4 C3 H3B 108.9 . .
C4 C3 C2 113.41(16) . .
C5 C5 H5A 108.2 3_565 .
C5 C5 H5B 108.2 3_565 .
H5A C5 H5B 107.3 . .
C4 C5 C5 116.4(2) . 3_565
C4 C5 H5A 108.2 . .
C4 C5 H5B 108.2 . .
C1 C2 C3 115.93(16) . .
C1 C2 H2A 108.3 . .
C1 C2 H2B 108.3 . .
C3 C2 H2A 108.3 . .
C3 C2 H2B 108.3 . .
H2A C2 H2B 107.4 . .
C3 C4 H4A 108.2 . .
C3 C4 H4B 108.2 . .
C5 C4 C3 116.16(17) . .
C5 C4 H4A 108.2 . .
C5 C4 H4B 108.2 . .
H4A C4 H4B 107.4 . .

loop_
_geom_bond_atom_site_label_1
_geom_bond_atom_site_label_2
_geom_bond_distance
_geom_bond_site_symmetry_2
C1 O1 1.230(2) .
C1 O2 1.298(2) .
C1 C2 1.490(3) .
O2 H2 1.00(4) .
C3 H3A 0.9700 .
C3 H3B 0.9700 .
C3 C2 1.508(3) .
C3 C4 1.505(3) .
C5 C5 1.499(4) 3_565
C5 H5A 0.9700 .
C5 H5B 0.9700 .
C5 C4 1.490(3) .
C2 H2A 0.9700 .
C2 H2B 0.9700 .
C4 H4A 0.9700 .
C4 H4B 0.9700 .

loop_
_geom_torsion_atom_site_label_1
_geom_torsion_atom_site_label_2
_geom_torsion_atom_site_label_3
_geom_torsion_atom_site_label_4
_geom_torsion
_geom_torsion_site_symmetry_1
O1 C1 C2 C3 4.6(3) .
O2 C1 C2 C3 -175.67(17) .
C5 C5 C4 C3 179.6(3) 3_565
C2 C3 C4 C5 -179.56(19) .
C4 C3 C2 C1 179.34(19) .
